data_7015374
loop_
_publ_author_name
'Yang, Hsuan'
'Chung, Chia-Pei'
'Lin, Ying-Chih'
'Liu, Yi-Hong'

_publ_section_title
;
 Facile oxygenation reactions of ruthenium acetylide complex containing
 substituted olefinic group.
;
_journal_issue 14
_journal_name_full 'Dalton transactions (Cambridge, England : 2003)'
_journal_page_first 3703
_journal_page_last 3710
_journal_paper_doi 10.1039/c0dt01551b
_journal_volume 40
_journal_year 2011
_chemical_formula_sum 'C50.5 H48 B Cl F4 O P2 Ru'
_chemical_formula_weight 956.16
_chemical_name_systematic
;
?
;
_space_group_IT_number 14
_symmetry_cell_setting monoclinic
_symmetry_space_group_name_Hall '-P 2yn'
_symmetry_space_group_name_H-M 'P 1 21/n 1'
_atom_sites_solution_hydrogens geom
_atom_sites_solution_primary direct
_atom_sites_solution_secondary difmap
_audit_creation_method SHELXL-97
_cell_angle_alpha 90.00
_cell_angle_beta 95.564(2)
_cell_angle_gamma 90.00
_cell_formula_units_Z 4
_cell_length_a 10.0082(3)
_cell_length_b 20.6549(5)
_cell_length_c 21.9508(6)
_cell_measurement_reflns_used 7335
_cell_measurement_temperature 150(2)
_cell_measurement_theta_max 29.3655
_cell_measurement_theta_min 2.9212
_cell_volume 4516.3(2)
_computing_cell_refinement
;
CrysAlisPro, Oxford Diffraction Ltd.,
Version 1.171.33.34d (release 27-02-2009 CrysAlis171 .NET)
(compiled Feb 27 2009,15:38:38)
Empirical absorption correction using spherical harmonics,
implemented in SCALE3 ABSPACK scaling algorithm.
;
_computing_data_collection
;
CrysAlisPro, Oxford Diffraction Ltd.,
Version 1.171.33.34d (release 27-02-2009 CrysAlis171 .NET)
(compiled Feb 27 2009,15:38:38)
Empirical absorption correction using spherical harmonics,
implemented in SCALE3 ABSPACK scaling algorithm.
;
_computing_data_reduction
;
CrysAlisPro, Oxford Diffraction Ltd.,
Version 1.171.33.34d (release 27-02-2009 CrysAlis171 .NET)
(compiled Feb 27 2009,15:38:38)
Empirical absorption correction using spherical harmonics,
implemented in SCALE3 ABSPACK scaling algorithm.
;
_computing_molecular_graphics SHELXTL
_computing_publication_material SHELXTL
_computing_structure_refinement 'SHELXL-97 (Sheldrick, 1997)'
_computing_structure_solution 'SHELXS-97 (Sheldrick, 1990)'
_diffrn_ambient_temperature 150(2)
_diffrn_measured_fraction_theta_full 0.970
_diffrn_measured_fraction_theta_max 0.970
_diffrn_measurement_device_type 'Oxford Diffraction Gemini A'
_diffrn_measurement_method CCD
_diffrn_radiation_monochromator graphite
_diffrn_radiation_source 'fine-focus sealed tube'
_diffrn_radiation_type MoK\a
_diffrn_radiation_wavelength 0.71073
_diffrn_reflns_av_R_equivalents 0.0358
_diffrn_reflns_av_sigmaI/netI 0.0965
_diffrn_reflns_limit_h_max 11
_diffrn_reflns_limit_h_min -13
_diffrn_reflns_limit_k_max 20
_diffrn_reflns_limit_k_min -26
_diffrn_reflns_limit_l_max 19
_diffrn_reflns_limit_l_min -28
_diffrn_reflns_number 20880
_diffrn_reflns_theta_full 27.50
_diffrn_reflns_theta_max 27.50
_diffrn_reflns_theta_min 2.93
_exptl_absorpt_coefficient_mu 0.531
_exptl_absorpt_correction_T_max 1.00000
_exptl_absorpt_correction_T_min 0.97830
_exptl_absorpt_correction_type multi-scan
_exptl_absorpt_process_details
;
CrysAlisPro, Oxford Diffraction Ltd.,
Version 1.171.33.34d (release 27-02-2009 CrysAlis171 .NET)
(compiled Feb 27 2009,15:38:38)
Empirical absorption correction using spherical harmonics,
implemented in SCALE3 ABSPACK scaling algorithm.
;
_exptl_crystal_density_diffrn 1.406
_exptl_crystal_density_method 'not measured'
_exptl_crystal_F_000 1964
_exptl_crystal_size_max 0.20
_exptl_crystal_size_mid 0.15
_exptl_crystal_size_min 0.10
_refine_diff_density_max 1.242
_refine_diff_density_min -0.536
_refine_diff_density_rms 0.079
_refine_ls_extinction_method none
_refine_ls_goodness_of_fit_ref 0.817
_refine_ls_hydrogen_treatment mixed
_refine_ls_matrix_type full
_refine_ls_number_parameters 591
_refine_ls_number_reflns 10056
_refine_ls_number_restraints 0
_refine_ls_restrained_S_all 0.817
_refine_ls_R_factor_all 0.0843
_refine_ls_R_factor_gt 0.0427
_refine_ls_shift/su_max 0.009
_refine_ls_shift/su_mean 0.000
_refine_ls_structure_factor_coef Fsqd
_refine_ls_weighting_details 'calc w=1/[\s^2^(Fo^2^)+(0.0687P)^2^+0.0000P] where P=(Fo^2^+2Fc^2^)/3'
_refine_ls_weighting_scheme calc
_refine_ls_wR_factor_gt 0.1034
_refine_ls_wR_factor_ref 0.1132
_reflns_number_gt 6016
_reflns_number_total 10056
_reflns_threshold_expression >2sigma(I)
_cod_data_source_file c0dt01551b.txt
_cod_data_source_block ic13830
_cod_depositor_comments
;
The following automatic conversions were performed:
'_symmetry_cell_setting' value 'Monoclinic' changed to 'monoclinic'
according to '/home/saulius/struct/CIF-dictionaries/cif_core.dic'
dictionary named 'cif_core.dic' version 2.4.1 from 2010-06-29.

Automatic conversion script
Id: cif_fix_enum 1555 2011-01-17 13:19:09Z saulius 
;
_cod_original_sg_symbol_H-M P2(1)/n
_cod_original_formula_sum 'C50.50 H48 B Cl F4 O P2 Ru'
_cod_database_code 7015374

loop_
_symmetry_equiv_pos_as_xyz
'x, y, z'
'-x+1/2, y+1/2, -z+1/2'
'-x, -y, -z'
'x-1/2, -y-1/2, z-1/2'

loop_
_atom_site_label
_atom_site_type_symbol
_atom_site_fract_x
_atom_site_fract_y
_atom_site_fract_z
_atom_site_U_iso_or_equiv
_atom_site_adp_type
_atom_site_occupancy
_atom_site_symmetry_multiplicity
_atom_site_calc_flag
_atom_site_refinement_flags
_atom_site_disorder_assembly
_atom_site_disorder_group
Ru1 Ru 0.66302(3) 0.901440(12) 0.872165(12) 0.02615(9) Uani 1 1 d . . .
P1 P 0.56495(9) 0.85864(4) 0.78410(4) 0.0340(2) Uani 1 1 d . . .
P2 P 0.57825(9) 0.81440(4) 0.91803(4) 0.0307(2) Uani 1 1 d . . .
O1 O 0.9537(2) 0.87960(12) 0.87555(12) 0.0387(6) Uani 1 1 d . . .
H1 H 0.954(5) 0.923(2) 0.882(2) 0.084(16) Uiso 1 1 d . . .
C1 C 0.8297(3) 0.85473(15) 0.86402(15) 0.0296(7) Uani 1 1 d . . .
C2 C 0.8444(3) 0.78695(15) 0.84499(15) 0.0293(7) Uani 1 1 d . . .
H2A H 0.7663 0.7660 0.8264 0.035 Uiso 1 1 calc R . .
C3 C 0.9560(3) 0.75252(15) 0.85136(16) 0.0313(8) Uani 1 1 d . . .
H3A H 1.0331 0.7736 0.8708 0.038 Uiso 1 1 calc R . .
C4 C 0.9755(3) 0.68335(15) 0.83123(15) 0.0291(7) Uani 1 1 d . . .
C5 C 1.0444(3) 0.64547(16) 0.88690(17) 0.0357(8) Uani 1 1 d . . .
H5A H 0.9899 0.6508 0.9219 0.043 Uiso 1 1 calc R . .
H5B H 1.0444 0.5988 0.8765 0.043 Uiso 1 1 calc R . .
C6 C 1.1855(4) 0.66559(18) 0.90684(19) 0.0430(9) Uani 1 1 d . . .
H6A H 1.2507 0.6605 0.8785 0.052 Uiso 1 1 calc R . .
C7 C 1.2244(4) 0.6894(2) 0.9600(2) 0.0573(12) Uani 1 1 d . . .
H7A H 1.1617 0.6951 0.9894 0.069 Uiso 1 1 calc R . .
H7B H 1.3157 0.7012 0.9697 0.069 Uiso 1 1 calc R . .
C8 C 1.0642(3) 0.68340(16) 0.77816(16) 0.0318(8) Uani 1 1 d . . .
C9 C 1.0970(4) 0.73910(18) 0.74807(18) 0.0416(9) Uani 1 1 d . . .
H9A H 1.0659 0.7797 0.7613 0.050 Uiso 1 1 calc R . .
C10 C 1.1747(4) 0.7370(2) 0.69875(19) 0.0481(10) Uani 1 1 d . . .
H10A H 1.1952 0.7759 0.6785 0.058 Uiso 1 1 calc R . .
C11 C 1.2214(4) 0.6793(2) 0.67944(18) 0.0503(11) Uani 1 1 d . . .
H11A H 1.2745 0.6779 0.6459 0.060 Uiso 1 1 calc R . .
C12 C 1.1911(4) 0.6229(2) 0.7089(2) 0.0507(10) Uani 1 1 d . . .
H12A H 1.2241 0.5827 0.6958 0.061 Uiso 1 1 calc R . .
C13 C 1.1127(4) 0.62477(18) 0.75769(17) 0.0401(9) Uani 1 1 d . . .
H13A H 1.0917 0.5856 0.7774 0.048 Uiso 1 1 calc R . .
C14 C 0.8396(3) 0.65160(15) 0.81019(16) 0.0309(8) Uani 1 1 d . . .
C15 C 0.7674(4) 0.6174(2) 0.85006(19) 0.0534(11) Uani 1 1 d . . .
H15A H 0.8035 0.6118 0.8914 0.064 Uiso 1 1 calc R . .
C16 C 0.6422(5) 0.5911(2) 0.8306(2) 0.0664(13) Uani 1 1 d . . .
H16A H 0.5942 0.5677 0.8588 0.080 Uiso 1 1 calc R . .
C17 C 0.5880(4) 0.59834(19) 0.7718(2) 0.0521(11) Uani 1 1 d . . .
H17A H 0.5034 0.5798 0.7583 0.062 Uiso 1 1 calc R . .
C18 C 0.6581(4) 0.63300(19) 0.73231(19) 0.0467(10) Uani 1 1 d . . .
H18A H 0.6205 0.6391 0.6913 0.056 Uiso 1 1 calc R . .
C19 C 0.7814(4) 0.65914(17) 0.75063(17) 0.0385(9) Uani 1 1 d . . .
H19A H 0.8277 0.6828 0.7221 0.046 Uiso 1 1 calc R . .
C20 C 0.7483(4) 0.98315(15) 0.93134(17) 0.0352(8) Uani 1 1 d . . .
H20A H 0.8314 0.9814 0.9605 0.042 Uiso 1 1 calc R . .
C21 C 0.7407(4) 1.00305(15) 0.86936(17) 0.0371(9) Uani 1 1 d . . .
H21A H 0.8177 1.0179 0.8471 0.044 Uiso 1 1 calc R . .
C22 C 0.6054(4) 1.00325(16) 0.84619(18) 0.0409(9) Uani 1 1 d . . .
H22A H 0.5692 1.0182 0.8045 0.049 Uiso 1 1 calc R . .
C23 C 0.5276(4) 0.98383(16) 0.89381(19) 0.0423(9) Uani 1 1 d . . .
H23A H 0.4273 0.9826 0.8916 0.051 Uiso 1 1 calc R . .
C24 C 0.6168(4) 0.97099(15) 0.94561(17) 0.0361(8) Uani 1 1 d . . .
H24A H 0.5906 0.9588 0.9869 0.043 Uiso 1 1 calc R . .
C25 C 0.4834(5) 0.7810(2) 0.79816(19) 0.0569(12) Uani 1 1 d . . .
H25A H 0.3864 0.7852 0.7848 0.068 Uiso 1 1 calc R . .
H25B H 0.5202 0.7477 0.7720 0.068 Uiso 1 1 calc R . .
C26 C 0.4976(5) 0.7577(2) 0.86099(19) 0.0578(12) Uani 1 1 d . . .
H26A H 0.5506 0.7172 0.8626 0.069 Uiso 1 1 calc R . .
H26B H 0.4073 0.7470 0.8728 0.069 Uiso 1 1 calc R . .
C27 C 0.4265(4) 0.90547(18) 0.74370(18) 0.0450(10) Uani 1 1 d . . .
C28 C 0.3107(4) 0.9164(3) 0.7722(2) 0.0714(14) Uani 1 1 d . . .
H28A H 0.3052 0.9010 0.8126 0.086 Uiso 1 1 calc R . .
C29 C 0.2035(5) 0.9495(3) 0.7425(3) 0.0865(18) Uani 1 1 d . . .
H29A H 0.1241 0.9557 0.7622 0.104 Uiso 1 1 calc R . .
C30 C 0.2112(6) 0.9729(3) 0.6856(3) 0.0835(18) Uani 1 1 d . . .
H30A H 0.1370 0.9955 0.6654 0.100 Uiso 1 1 calc R . .
C31 C 0.3255(6) 0.9642(2) 0.6568(2) 0.0666(15) Uani 1 1 d . . .
H31A H 0.3304 0.9811 0.6168 0.080 Uiso 1 1 calc R . .
C32 C 0.4345(4) 0.93063(17) 0.68592(19) 0.0474(10) Uani 1 1 d . . .
H32A H 0.5140 0.9251 0.6661 0.057 Uiso 1 1 calc R . .
C33 C 0.6708(4) 0.84342(17) 0.72263(16) 0.0385(9) Uani 1 1 d . . .
C34 C 0.7880(4) 0.8789(2) 0.71983(19) 0.0559(11) Uani 1 1 d . . .
H34A H 0.8121 0.9109 0.7501 0.067 Uiso 1 1 calc R . .
C35 C 0.8696(5) 0.8684(3) 0.6738(2) 0.0773(16) Uani 1 1 d . . .
H35A H 0.9484 0.8936 0.6717 0.093 Uiso 1 1 calc R . .
C36 C 0.8361(5) 0.8206(3) 0.6302(2) 0.0742(15) Uani 1 1 d . . .
H36A H 0.8941 0.8118 0.5994 0.089 Uiso 1 1 calc R . .
C37 C 0.7215(5) 0.7869(2) 0.63174(19) 0.0584(12) Uani 1 1 d . . .
H37A H 0.6974 0.7555 0.6010 0.070 Uiso 1 1 calc R . .
C38 C 0.6383(4) 0.79735(18) 0.67742(17) 0.0452(10) Uani 1 1 d . . .
H38A H 0.5581 0.7728 0.6780 0.054 Uiso 1 1 calc R . .
C39 C 0.4496(3) 0.83240(15) 0.96954(16) 0.0324(8) Uani 1 1 d . . .
C40 C 0.4816(4) 0.83492(17) 1.03223(17) 0.0370(8) Uani 1 1 d . . .
H40A H 0.5709 0.8261 1.0489 0.044 Uiso 1 1 calc R . .
C41 C 0.3858(4) 0.84998(18) 1.07074(19) 0.0440(9) Uani 1 1 d . . .
H41A H 0.4096 0.8521 1.1137 0.053 Uiso 1 1 calc R . .
C42 C 0.2566(4) 0.86197(16) 1.0477(2) 0.0477(11) Uani 1 1 d . . .
H42A H 0.1900 0.8711 1.0745 0.057 Uiso 1 1 calc R . .
C43 C 0.2235(4) 0.8608(2) 0.9862(2) 0.0557(12) Uani 1 1 d . . .
H43A H 0.1340 0.8703 0.9702 0.067 Uiso 1 1 calc R . .
C44 C 0.3182(4) 0.8461(2) 0.9468(2) 0.0533(11) Uani 1 1 d . . .
H44A H 0.2937 0.8454 0.9039 0.064 Uiso 1 1 calc R . .
C45 C 0.6911(4) 0.76364(16) 0.96827(16) 0.0345(8) Uani 1 1 d . . .
C46 C 0.8066(4) 0.79063(17) 0.99830(17) 0.0374(9) Uani 1 1 d . . .
H46A H 0.8290 0.8342 0.9900 0.045 Uiso 1 1 calc R . .
C47 C 0.8886(4) 0.75562(19) 1.03957(18) 0.0465(10) Uani 1 1 d . . .
H47A H 0.9665 0.7751 1.0599 0.056 Uiso 1 1 calc R . .
C48 C 0.8587(5) 0.6926(2) 1.0515(2) 0.0591(12) Uani 1 1 d . . .
H48A H 0.9165 0.6679 1.0794 0.071 Uiso 1 1 calc R . .
C49 C 0.7447(5) 0.6655(2) 1.0231(2) 0.0656(13) Uani 1 1 d . . .
H49A H 0.7231 0.6219 1.0318 0.079 Uiso 1 1 calc R . .
C50 C 0.6604(5) 0.70047(18) 0.98166(19) 0.0535(11) Uani 1 1 d . . .
H50A H 0.5813 0.6810 0.9624 0.064 Uiso 1 1 calc R . .
B1 B 0.0992(4) 0.0440(3) 0.9043(2) 0.0482(13) Uani 1 1 d . . .
F1 F 0.2342(2) 0.04957(14) 0.91710(12) 0.0707(8) Uani 1 1 d . A .
F2 F 0.0389(5) 0.0962(2) 0.9123(4) 0.075(2) Uani 0.631(8) 1 d P A 1
F3 F 0.0468(4) -0.01038(19) 0.9335(2) 0.0439(13) Uani 0.631(8) 1 d P A 1
F4 F 0.0691(5) 0.0249(3) 0.8392(2) 0.0741(18) Uani 0.631(8) 1 d P A 1
F2' F 0.0418(7) 0.0668(5) 0.9637(4) 0.071(3) Uani 0.369(8) 1 d P A 2
F3' F 0.0602(11) -0.0049(5) 0.8872(8) 0.127(7) Uani 0.369(8) 1 d P A 2
F4' F 0.0505(10) 0.0972(7) 0.8708(7) 0.116(6) Uani 0.369(8) 1 d P A 2
Cl1 Cl 0.6469(8) 0.4776(2) 0.9773(2) 0.181(2) Uani 0.50 1 d P . .
Cl2 Cl 0.9326(5) 0.4874(2) 0.9778(3) 0.1611(19) Uani 0.50 1 d P . .
C51 C 0.7953(15) 0.4629(5) 0.9482(6) 0.095(4) Uani 0.50 1 d P . .
H51A H 0.8031 0.4152 0.9451 0.114 Uiso 0.50 1 calc PR . .
H51B H 0.7857 0.4796 0.9058 0.114 Uiso 0.50 1 calc PR . .

loop_
_atom_site_aniso_label
_atom_site_aniso_U_11
_atom_site_aniso_U_22
_atom_site_aniso_U_33
_atom_site_aniso_U_23
_atom_site_aniso_U_13
_atom_site_aniso_U_12
Ru1 0.02656(14) 0.02377(13) 0.02705(14) -0.00208(12) -0.00293(10) 0.00253(12)
P1 0.0344(5) 0.0348(5) 0.0306(5) -0.0031(4) -0.0080(4) 0.0003(4)
P2 0.0337(5) 0.0273(4) 0.0305(5) -0.0026(4) -0.0011(4) -0.0021(4)
O1 0.0277(13) 0.0298(13) 0.0573(17) -0.0081(12) -0.0021(12) -0.0040(11)
C1 0.0295(18) 0.0313(17) 0.0272(18) -0.0030(14) -0.0024(14) -0.0010(15)
C2 0.0253(18) 0.0286(17) 0.0334(19) -0.0040(14) -0.0011(14) -0.0005(15)
C3 0.0301(18) 0.0312(17) 0.0324(19) -0.0053(15) 0.0017(15) -0.0056(16)
C4 0.0278(18) 0.0296(17) 0.0299(18) -0.0041(14) 0.0017(14) 0.0034(14)
C5 0.035(2) 0.0351(18) 0.037(2) -0.0013(16) 0.0015(16) 0.0030(16)
C6 0.036(2) 0.050(2) 0.043(2) 0.0077(19) 0.0036(18) -0.0021(18)
C7 0.043(2) 0.083(3) 0.045(3) 0.009(2) -0.002(2) -0.014(2)
C8 0.0270(18) 0.0357(19) 0.0322(19) -0.0053(15) 0.0011(15) 0.0006(15)
C9 0.040(2) 0.043(2) 0.042(2) -0.0016(18) 0.0064(18) -0.0008(18)
C10 0.038(2) 0.066(3) 0.042(2) 0.004(2) 0.0055(18) -0.012(2)
C11 0.036(2) 0.085(3) 0.032(2) -0.010(2) 0.0092(17) 0.001(2)
C12 0.042(2) 0.061(3) 0.050(3) -0.018(2) 0.008(2) 0.008(2)
C13 0.041(2) 0.043(2) 0.037(2) -0.0075(17) 0.0077(17) 0.0034(18)
C14 0.0321(19) 0.0247(16) 0.036(2) -0.0066(15) 0.0027(16) -0.0007(15)
C15 0.054(3) 0.066(3) 0.039(2) 0.004(2) -0.001(2) -0.021(2)
C16 0.058(3) 0.073(3) 0.066(3) 0.009(3) -0.001(2) -0.031(2)
C17 0.043(2) 0.045(2) 0.065(3) -0.012(2) -0.009(2) -0.014(2)
C18 0.043(2) 0.057(2) 0.039(2) -0.014(2) -0.0050(19) 0.003(2)
C19 0.039(2) 0.041(2) 0.035(2) -0.0016(16) 0.0006(18) 0.0028(18)
C20 0.042(2) 0.0236(16) 0.039(2) -0.0048(15) -0.0047(17) -0.0004(16)
C21 0.045(2) 0.0228(16) 0.045(2) -0.0009(16) 0.0093(18) -0.0006(16)
C22 0.052(2) 0.0264(17) 0.042(2) 0.0031(16) -0.0048(19) 0.0108(17)
C23 0.035(2) 0.0314(18) 0.059(3) -0.0099(18) 0.0016(19) 0.0110(17)
C24 0.046(2) 0.0234(16) 0.039(2) -0.0119(15) 0.0051(18) -0.0024(16)
C25 0.070(3) 0.052(2) 0.045(3) 0.003(2) -0.018(2) -0.026(2)
C26 0.082(3) 0.049(2) 0.041(2) -0.0101(19) 0.000(2) -0.033(2)
C27 0.042(2) 0.048(2) 0.041(2) -0.0073(19) -0.0159(18) -0.0004(19)
C28 0.038(2) 0.115(4) 0.057(3) 0.004(3) -0.015(2) 0.016(3)
C29 0.045(3) 0.118(5) 0.090(5) -0.008(4) -0.022(3) 0.022(3)
C30 0.067(4) 0.077(4) 0.096(5) -0.005(3) -0.046(3) 0.018(3)
C31 0.086(4) 0.040(2) 0.064(3) 0.003(2) -0.037(3) 0.002(2)
C32 0.056(3) 0.0347(19) 0.047(3) -0.0031(18) -0.014(2) 0.0054(19)
C33 0.044(2) 0.041(2) 0.028(2) 0.0001(16) -0.0058(16) 0.0070(18)
C34 0.058(3) 0.077(3) 0.032(2) -0.003(2) 0.001(2) -0.014(2)
C35 0.062(3) 0.128(5) 0.043(3) -0.007(3) 0.008(2) -0.022(3)
C36 0.066(3) 0.120(5) 0.037(3) -0.005(3) 0.005(2) 0.017(3)
C37 0.075(3) 0.063(3) 0.034(2) -0.008(2) -0.008(2) 0.021(3)
C38 0.053(2) 0.046(2) 0.035(2) -0.0025(18) -0.0053(19) 0.0095(19)
C39 0.0300(19) 0.0277(17) 0.039(2) 0.0030(15) 0.0017(16) -0.0033(15)
C40 0.032(2) 0.0399(19) 0.038(2) -0.0036(16) 0.0020(16) -0.0003(16)
C41 0.045(2) 0.044(2) 0.044(2) -0.0060(18) 0.0122(19) -0.0047(19)
C42 0.044(2) 0.0282(19) 0.075(3) 0.0042(19) 0.024(2) 0.0001(18)
C43 0.025(2) 0.058(3) 0.083(4) 0.022(2) 0.003(2) 0.0051(19)
C44 0.038(2) 0.069(3) 0.050(3) 0.019(2) -0.007(2) 0.000(2)
C45 0.040(2) 0.0298(18) 0.035(2) 0.0024(15) 0.0108(16) 0.0077(16)
C46 0.039(2) 0.0367(19) 0.036(2) 0.0041(16) 0.0054(17) 0.0074(17)
C47 0.048(2) 0.050(2) 0.041(2) 0.0062(19) 0.0005(19) 0.012(2)
C48 0.078(3) 0.051(3) 0.047(3) 0.010(2) -0.005(2) 0.023(2)
C49 0.101(4) 0.034(2) 0.059(3) 0.011(2) -0.006(3) 0.002(3)
C50 0.074(3) 0.032(2) 0.053(3) 0.0059(19) -0.002(2) -0.005(2)
B1 0.024(2) 0.064(3) 0.056(3) 0.030(3) 0.005(2) 0.006(2)
F1 0.0304(12) 0.112(2) 0.0694(18) 0.0326(16) 0.0053(12) 0.0025(13)
F2 0.059(3) 0.038(3) 0.130(7) -0.019(4) 0.015(4) -0.003(2)
F3 0.044(2) 0.045(2) 0.040(2) 0.0129(19) -0.0027(18) -0.0157(17)
F4 0.075(3) 0.111(4) 0.035(3) 0.013(3) 0.000(2) -0.015(3)
F2' 0.048(4) 0.104(7) 0.061(6) -0.012(5) 0.006(4) 0.000(4)
F3' 0.120(9) 0.077(7) 0.20(2) -0.066(11) 0.086(10) -0.054(6)
F4' 0.041(5) 0.177(13) 0.127(11) 0.083(11) -0.011(6) 0.001(6)
Cl1 0.303(8) 0.104(3) 0.127(4) 0.014(3) -0.023(4) 0.011(4)
Cl2 0.174(5) 0.131(3) 0.181(5) 0.064(4) 0.030(4) -0.002(3)
C51 0.135(12) 0.067(7) 0.074(8) 0.013(6) -0.031(8) -0.008(8)

loop_
_atom_type_symbol
_atom_type_description
_atom_type_scat_dispersion_real
_atom_type_scat_dispersion_imag
_atom_type_scat_source
C C 0.0033 0.0016 'International Tables Vol C Tables 4.2.6.8 and 6.1.1.4'
H H 0.0000 0.0000 'International Tables Vol C Tables 4.2.6.8 and 6.1.1.4'
B B 0.0013 0.0007 'International Tables Vol C Tables 4.2.6.8 and 6.1.1.4'
O O 0.0106 0.0060 'International Tables Vol C Tables 4.2.6.8 and 6.1.1.4'
F F 0.0171 0.0103 'International Tables Vol C Tables 4.2.6.8 and 6.1.1.4'
P P 0.1023 0.0942 'International Tables Vol C Tables 4.2.6.8 and 6.1.1.4'
Cl Cl 0.1484 0.1585 'International Tables Vol C Tables 4.2.6.8 and 6.1.1.4'
Ru Ru -1.2594 0.8363 'International Tables Vol C Tables 4.2.6.8 and 6.1.1.4'

loop_
_geom_angle_atom_site_label_1
_geom_angle_atom_site_label_2
_geom_angle_atom_site_label_3
_geom_angle
_geom_angle_site_symmetry_1
_geom_angle_site_symmetry_3
_geom_angle_publ_flag
C1 Ru1 C22 129.99(15) . . ?
C1 Ru1 C24 128.41(13) . . ?
C22 Ru1 C24 61.00(14) . . ?
C1 Ru1 C21 99.14(14) . . ?
C22 Ru1 C21 36.41(13) . . ?
C24 Ru1 C21 61.04(13) . . ?
C1 Ru1 C20 98.29(13) . . ?
C22 Ru1 C20 61.06(13) . . ?
C24 Ru1 C20 36.49(13) . . ?
C21 Ru1 C20 36.79(13) . . ?
C1 Ru1 C23 158.40(14) . . ?
C22 Ru1 C23 36.85(14) . . ?
C24 Ru1 C23 36.32(13) . . ?
C21 Ru1 C23 61.07(14) . . ?
C20 Ru1 C23 60.91(13) . . ?
C1 Ru1 P1 91.86(10) . . ?
C22 Ru1 P1 93.99(10) . . ?
C24 Ru1 P1 139.71(10) . . ?
C21 Ru1 P1 117.75(10) . . ?
C20 Ru1 P1 153.75(9) . . ?
C23 Ru1 P1 104.78(10) . . ?
C1 Ru1 P2 90.50(10) . . ?
C22 Ru1 P2 139.46(11) . . ?
C24 Ru1 P2 94.39(10) . . ?
C21 Ru1 P2 154.34(10) . . ?
C20 Ru1 P2 118.48(10) . . ?
C23 Ru1 P2 104.27(11) . . ?
P1 Ru1 P2 85.38(3) . . ?
C33 P1 C25 105.9(2) . . ?
C33 P1 C27 101.42(18) . . ?
C25 P1 C27 102.29(19) . . ?
C33 P1 Ru1 117.73(12) . . ?
C25 P1 Ru1 111.12(13) . . ?
C27 P1 Ru1 116.71(12) . . ?
C45 P2 C39 100.02(16) . . ?
C45 P2 C26 104.46(19) . . ?
C39 P2 C26 105.1(2) . . ?
C45 P2 Ru1 119.12(12) . . ?
C39 P2 Ru1 115.42(11) . . ?
C26 P2 Ru1 111.13(14) . . ?
O1 C1 C2 107.5(3) . . ?
O1 C1 Ru1 125.2(2) . . ?
C2 C1 Ru1 127.3(2) . . ?
C3 C2 C1 126.1(3) . . ?
C2 C3 C4 127.5(3) . . ?
C3 C4 C8 108.8(3) . . ?
C3 C4 C14 110.8(3) . . ?
C8 C4 C14 109.4(3) . . ?
C3 C4 C5 107.8(3) . . ?
C8 C4 C5 110.6(3) . . ?
C14 C4 C5 109.5(3) . . ?
C6 C5 C4 115.1(3) . . ?
C7 C6 C5 124.3(4) . . ?
C9 C8 C13 117.5(3) . . ?
C9 C8 C4 123.1(3) . . ?
C13 C8 C4 119.3(3) . . ?
C8 C9 C10 121.4(4) . . ?
C11 C10 C9 120.2(4) . . ?
C10 C11 C12 119.6(4) . . ?
C11 C12 C13 120.4(4) . . ?
C12 C13 C8 120.8(4) . . ?
C15 C14 C19 117.2(3) . . ?
C15 C14 C4 121.9(3) . . ?
C19 C14 C4 120.8(3) . . ?
C14 C15 C16 121.0(4) . . ?
C17 C16 C15 120.8(4) . . ?
C16 C17 C18 118.5(4) . . ?
C17 C18 C19 121.5(4) . . ?
C18 C19 C14 121.1(4) . . ?
C24 C20 C21 107.6(3) . . ?
C24 C20 Ru1 71.52(19) . . ?
C21 C20 Ru1 71.37(19) . . ?
C22 C21 C20 108.1(3) . . ?
C22 C21 Ru1 71.75(19) . . ?
C20 C21 Ru1 71.84(19) . . ?
C21 C22 C23 108.2(3) . . ?
C21 C22 Ru1 71.85(18) . . ?
C23 C22 Ru1 72.16(19) . . ?
C24 C23 C22 107.4(3) . . ?
C24 C23 Ru1 71.30(19) . . ?
C22 C23 Ru1 70.99(19) . . ?
C23 C24 C20 108.8(4) . . ?
C23 C24 Ru1 72.4(2) . . ?
C20 C24 Ru1 72.0(2) . . ?
C26 C25 P1 116.3(3) . . ?
C25 C26 P2 115.5(3) . . ?
C32 C27 C28 118.5(4) . . ?
C32 C27 P1 122.1(3) . . ?
C28 C27 P1 119.3(3) . . ?
C29 C28 C27 120.9(5) . . ?
C30 C29 C28 120.2(6) . . ?
C29 C30 C31 120.4(5) . . ?
C30 C31 C32 120.3(5) . . ?
C27 C32 C31 119.7(5) . . ?
C34 C33 C38 118.0(4) . . ?
C34 C33 P1 119.7(3) . . ?
C38 C33 P1 122.3(3) . . ?
C35 C34 C33 120.8(4) . . ?
C34 C35 C36 119.7(5) . . ?
C37 C36 C35 119.9(5) . . ?
C36 C37 C38 120.9(4) . . ?
C37 C38 C33 120.6(4) . . ?
C40 C39 C44 118.0(4) . . ?
C40 C39 P2 120.8(3) . . ?
C44 C39 P2 121.1(3) . . ?
C41 C40 C39 120.8(4) . . ?
C42 C41 C40 120.4(4) . . ?
C43 C42 C41 119.8(4) . . ?
C42 C43 C44 120.7(4) . . ?
C43 C44 C39 120.3(4) . . ?
C50 C45 C46 118.1(3) . . ?
C50 C45 P2 122.3(3) . . ?
C46 C45 P2 119.5(3) . . ?
C47 C46 C45 121.3(3) . . ?
C48 C47 C46 120.1(4) . . ?
C49 C48 C47 119.4(4) . . ?
C48 C49 C50 121.1(4) . . ?
C45 C50 C49 120.0(4) . . ?
F3' B1 F2 131.0(8) . . ?
F3' B1 F1 116.6(8) . . ?
F2 B1 F1 112.4(5) . . ?
F3' B1 F4' 116.1(12) . . ?
F2 B1 F4' 40.8(6) . . ?
F1 B1 F4' 109.5(6) . . ?
F3' B1 F3 46.7(8) . . ?
F2 B1 F3 114.4(5) . . ?
F1 B1 F3 112.2(4) . . ?
F4' B1 F3 137.9(6) . . ?
F3' B1 F4 54.1(9) . . ?
F2 B1 F4 107.9(5) . . ?
F1 B1 F4 109.0(4) . . ?
F4' B1 F4 70.9(8) . . ?
F3 B1 F4 100.1(5) . . ?
F3' B1 F2' 114.0(8) . . ?
F2 B1 F2' 53.1(5) . . ?
F1 B1 F2' 104.0(5) . . ?
F4' B1 F2' 93.8(9) . . ?
F3 B1 F2' 71.1(4) . . ?
F4 B1 F2' 146.6(5) . . ?
C51 Cl2 Cl2 169.1(8) . 3_767 ?
Cl2 C51 Cl1 123.8(9) . . ?

loop_
_geom_bond_atom_site_label_1
_geom_bond_atom_site_label_2
_geom_bond_distance
_geom_bond_site_symmetry_2
_geom_bond_publ_flag
Ru1 C1 1.950(3) . ?
Ru1 C22 2.240(3) . ?
Ru1 C24 2.241(3) . ?
Ru1 C21 2.241(3) . ?
Ru1 C20 2.247(3) . ?
Ru1 C23 2.255(3) . ?
Ru1 P1 2.2614(9) . ?
Ru1 P2 2.2652(9) . ?
P1 C33 1.822(4) . ?
P1 C25 1.839(4) . ?
P1 C27 1.845(4) . ?
P2 C45 1.830(3) . ?
P2 C39 1.832(4) . ?
P2 C26 1.842(4) . ?
O1 C1 1.345(4) . ?
C1 C2 1.472(4) . ?
C2 C3 1.320(5) . ?
C3 C4 1.514(4) . ?
C4 C8 1.531(5) . ?
C4 C14 1.540(5) . ?
C4 C5 1.555(5) . ?
C5 C6 1.496(5) . ?
C6 C7 1.291(6) . ?
C8 C9 1.382(5) . ?
C8 C13 1.395(5) . ?
C9 C10 1.394(5) . ?
C10 C11 1.362(6) . ?
C11 C12 1.381(6) . ?
C12 C13 1.387(5) . ?
C14 C15 1.382(5) . ?
C14 C19 1.388(5) . ?
C15 C16 1.395(6) . ?
C16 C17 1.360(6) . ?
C17 C18 1.368(6) . ?
C18 C19 1.371(5) . ?
C20 C24 1.405(5) . ?
C20 C21 1.416(5) . ?
C21 C22 1.400(5) . ?
C22 C23 1.421(5) . ?
C23 C24 1.401(5) . ?
C25 C26 1.454(6) . ?
C27 C32 1.380(6) . ?
C27 C28 1.387(6) . ?
C28 C29 1.380(6) . ?
C29 C30 1.348(8) . ?
C30 C31 1.372(8) . ?
C31 C32 1.394(6) . ?
C33 C34 1.390(6) . ?
C33 C38 1.391(5) . ?
C34 C35 1.378(6) . ?
C35 C36 1.393(7) . ?
C36 C37 1.345(7) . ?
C37 C38 1.381(6) . ?
C39 C40 1.383(5) . ?
C39 C44 1.389(5) . ?
C40 C41 1.374(5) . ?
C41 C42 1.365(5) . ?
C42 C43 1.358(6) . ?
C43 C44 1.378(6) . ?
C45 C50 1.379(5) . ?
C45 C46 1.391(5) . ?
C46 C47 1.369(5) . ?
C47 C48 1.367(6) . ?
C48 C49 1.366(6) . ?
C49 C50 1.382(6) . ?
B1 F3' 1.133(9) . ?
B1 F2 1.255(7) . ?
B1 F1 1.358(5) . ?
B1 F4' 1.384(12) . ?
B1 F3 1.418(6) . ?
B1 F4 1.485(7) . ?
B1 F2' 1.548(9) . ?
Cl1 C51 1.700(15) . ?
Cl2 C51 1.547(12) . ?
Cl2 Cl2 1.668(11) 3_767 ?
